data_4342055
loop_
_publ_author_name
'Beltr\'an, Tom\'as F'
'Pino-Chamorro, Jose \'Angel'
'Fern\'andez-Trujillo, M Jes\'us'
'Safont, Vicent S.'
'Basallote, Manuel G.'
'Llusar, Rosa'

_publ_section_title
;
 Synthesis and Structure of Trinuclear W3S4 Clusters Bearing
 Aminophosphine Ligands and Their Reactivity toward Halides and
 Pseudohalides.
;
_journal_issue 2
_journal_name_full 'Inorganic chemistry'
_journal_page_first 607
_journal_page_last 618
_journal_paper_doi 10.1021/ic5025313
_journal_volume 54
_journal_year 2015
_chemical_formula_moiety 'C42 H45 Cl3 N3 P3 S4 W3, C24 H20 B, C Cl2'
_chemical_formula_sum 'C67 H66 B Cl5 N3 P3 S4 W3'
_chemical_formula_weight 1873.98
_chemical_name_systematic
;
 ?
;
_space_group_crystal_system triclinic
_space_group_IT_number 2
_space_group_name_Hall '-P 1'
_space_group_name_H-M_alt 'P -1'
_symmetry_space_group_name_Hall '-P 1'
_symmetry_space_group_name_H-M 'P -1'
_atom_sites_solution_hydrogens mixed
_atom_sites_solution_primary direct
_audit_creation_date 2014-11-26
_audit_creation_method
;
Olex2 1.2
(compiled 2014.11.25 svn.r3098 for OlexSys, GUI svn.r4951)
;
_cell_angle_alpha 100.7043(14)
_cell_angle_beta 100.8016(14)
_cell_angle_gamma 108.1880(17)
_cell_formula_units_Z 2
_cell_length_a 13.6639(3)
_cell_length_b 15.5155(3)
_cell_length_c 18.3338(3)
_cell_measurement_reflns_used 32319
_cell_measurement_temperature 200.00(10)
_cell_measurement_theta_max 29.0110
_cell_measurement_theta_min 3.1910
_cell_volume 3500.76(13)
_computing_cell_refinement
;
CrysAlisPro, Agilent Technologies,
Version 1.171.36.24 (release 03-12-2012 CrysAlis171 .NET)
(compiled Dec  3 2012,18:21:49)
;
_computing_data_collection
;
CrysAlisPro, Agilent Technologies,
Version 1.171.36.24 (release 03-12-2012 CrysAlis171 .NET)
(compiled Dec  3 2012,18:21:49)
;
_computing_data_reduction
;
CrysAlisPro, Agilent Technologies,
Version 1.171.36.24 (release 03-12-2012 CrysAlis171 .NET)
(compiled Dec  3 2012,18:21:49)
;
_computing_molecular_graphics 'Olex2 (Dolomanov et al., 2009)'
_computing_publication_material 'Olex2 (Dolomanov et al., 2009)'
_computing_structure_refinement 'ShelXL (Sheldrick, 2008)'
_computing_structure_solution 'ShelXS (Sheldrick, 2008)'
_diffrn_ambient_temperature 200.00(10)
_diffrn_detector_area_resol_mean 10.4051
_diffrn_measured_fraction_theta_full 0.999
_diffrn_measured_fraction_theta_max 0.999
_diffrn_measurement_details
;
  1 omega  -92.00  -64.00   0.7000   15.0000
omega____ theta____ kappa____ phi______ frames
    -      -13.5877  178.0000    0.0000 40

  2 omega  -20.00   28.30   0.7000   15.0000
omega____ theta____ kappa____ phi______ frames
    -      -13.5877  -99.0000  -30.0000 69

  3 omega -103.00  -56.80   0.7000   15.0000
omega____ theta____ kappa____ phi______ frames
    -      -13.5877  178.0000  120.0000 66

  4 omega  -12.00   14.60   0.7000   15.0000
omega____ theta____ kappa____ phi______ frames
    -      -13.5877  -99.0000   60.0000 38

  5 omega  -62.00   21.30   0.7000   15.0000
omega____ theta____ kappa____ phi______ frames
    -       14.6814  -57.0000  -60.0000 119

  6 omega  -34.00   93.40   0.7000   15.0000
omega____ theta____ kappa____ phi______ frames
    -       14.6814   19.0000  120.0000 182

  7 omega   33.00   72.20   0.7000   15.0000
omega____ theta____ kappa____ phi______ frames
    -       14.6814   39.0000 -128.0000 56

  8 omega   -5.00   26.50   0.7000   15.0000
omega____ theta____ kappa____ phi______ frames
    -       14.6814   39.0000 -128.0000 45

  9 omega -106.00  -57.00   0.7000   15.0000
omega____ theta____ kappa____ phi______ frames
    -      -13.5877 -178.0000 -120.0000 70

 10 omega  -20.00   59.10   0.7000   15.0000
omega____ theta____ kappa____ phi______ frames
    -       14.6814  -99.0000  150.0000 113

 11 omega  -17.00   94.30   0.7000   15.0000
omega____ theta____ kappa____ phi______ frames
    -       14.6814   37.0000  120.0000 159

 12 omega  -65.00   44.90   0.7000   15.0000
omega____ theta____ kappa____ phi______ frames
    -       14.6814  -37.0000  -30.0000 157
;
_diffrn_measurement_device_type 'SuperNova, Dual, Cu at zero, Atlas'
_diffrn_measurement_method '\w scans'
_diffrn_orient_matrix_UB_11 0.0475149000
_diffrn_orient_matrix_UB_12 -0.0053460000
_diffrn_orient_matrix_UB_13 0.0182810000
_diffrn_orient_matrix_UB_21 -0.0272764000
_diffrn_orient_matrix_UB_22 -0.0492898000
_diffrn_orient_matrix_UB_23 -0.0090096000
_diffrn_orient_matrix_UB_31 0.0143366000
_diffrn_orient_matrix_UB_32 -0.0052651000
_diffrn_orient_matrix_UB_33 -0.0353549000
_diffrn_radiation_monochromator mirror
_diffrn_radiation_type MoK\a
_diffrn_radiation_wavelength 0.71073
_diffrn_reflns_av_R_equivalents 0.0300
_diffrn_reflns_av_unetI/netI 0.0258
_diffrn_reflns_Laue_measured_fraction_full 0.999
_diffrn_reflns_Laue_measured_fraction_max 0.999
_diffrn_reflns_limit_h_max 16
_diffrn_reflns_limit_h_min -16
_diffrn_reflns_limit_k_max 19
_diffrn_reflns_limit_k_min -18
_diffrn_reflns_limit_l_max 22
_diffrn_reflns_limit_l_min -22
_diffrn_reflns_number 58146
_diffrn_reflns_point_group_measured_fraction_full 0.999
_diffrn_reflns_point_group_measured_fraction_max 0.999
_diffrn_reflns_theta_full 25.242
_diffrn_reflns_theta_max 25.999
_diffrn_reflns_theta_min 2.846
_diffrn_source 'SuperNova (Mo) X-ray Source'
_exptl_absorpt_coefficient_mu 5.337
_exptl_absorpt_correction_T_max 1.00000
_exptl_absorpt_correction_T_min 0.77572
_exptl_absorpt_correction_type multi-scan
_exptl_absorpt_process_details
;
CrysAlisPro, Agilent Technologies,
Version 1.171.36.24 (release 03-12-2012 CrysAlis171 .NET)
(compiled Dec  3 2012,18:21:49)
Empirical absorption correction using spherical harmonics,
 implemented in SCALE3 ABSPACK scaling algorithm.
;
_exptl_crystal_colour
;
;
_exptl_crystal_density_diffrn 1.778
_exptl_crystal_description
;
;
_exptl_crystal_F_000 1820
_exptl_crystal_size_max 0.192
_exptl_crystal_size_mid 0.152
_exptl_crystal_size_min 0.134
_refine_diff_density_max 1.769
_refine_diff_density_min -1.758
_refine_diff_density_rms 0.127
_refine_ls_extinction_method none
_refine_ls_goodness_of_fit_ref 1.131
_refine_ls_hydrogen_treatment mixed
_refine_ls_matrix_type full
_refine_ls_number_parameters 806
_refine_ls_number_reflns 13744
_refine_ls_number_restraints 0
_refine_ls_restrained_S_all 1.131
_refine_ls_R_factor_all 0.0429
_refine_ls_R_factor_gt 0.0360
_refine_ls_shift/su_max 0.002
_refine_ls_shift/su_mean 0.000
_refine_ls_structure_factor_coef Fsqd
_refine_ls_weighting_details 'w=1/[\s^2^(Fo^2^)+(0.0205P)^2^+21.6530P] where P=(Fo^2^+2Fc^2^)/3'
_refine_ls_weighting_scheme calc
_refine_ls_wR_factor_gt 0.0796
_refine_ls_wR_factor_ref 0.0840
_reflns_Friedel_coverage 0.000
_reflns_number_gt 12285
_reflns_number_total 13744
_reflns_threshold_expression 'I > 2\s(I)'
_cod_data_source_file ic5025313_si_003.cif
_cod_data_source_block str1512
_cod_depositor_comments 'Adding full bibliography for 4342053--4342056.cif.'
_cod_original_cell_volume 3500.73(11)
_cod_database_code 4342055
_shelxl_version_number 2013-4
_chemical_oxdiff_formula 'C H N3 P3 B Cl3 S4 W3'
_shelx_space_group_comment
;
The symmetry employed for this shelxl refinement is uniquely defined
by the following loop, which should always be used as a source of
symmetry information in preference to the above space-group names.
They are only intended as comments.
;
_reflns_odcompleteness_completeness 99.87
_reflns_odcompleteness_iscentric 1
_reflns_odcompleteness_theta 26.32
_olex2_refinement_description
;
1. Fixed Uiso
 At 1.2 times of:
  All C(H) groups, All C(H,H) groups
2. Others
 Fixed Sof: C42(0.67) C41(0.67) C41A(0.33) C42A(0.33) C67(0.73) C67A(0.27)
3.a Secondary CH2 refined with riding coordinates:
 C2(H2C,H2D), C16(H16A,H16B), C29(H29A,H29B), C30(H30A,H30B), C1(H1C,H1D),
 C15(H15A,H15B)
3.b Aromatic/amide H refined with riding coordinates:
 C51(H51), C52(H52), C14(H14), C8(H8), C53(H53), C54(H54), C50(H50), C48(H48),
 C60(H60), C66(H66), C56(H56), C62(H62), C4(H4), C59(H59), C21(H21), C22(H22),
 C13(H13), C10(H10), C57(H57), C64(H64), C63(H63), C12(H12), C65(H65), C44(H44),
  C46(H46), C45(H45), C47(H47), C32(H32), C58(H58), C33(H33), C34(H34),
 C11(H11), C7(H7), C6(H6), C20(H20), C38(H38), C39(H39), C5(H5), C18(H18),
 C28(H28), C27(H27), C36(H36), C19(H19), C24(H24), C35(H35), C26(H26), C25(H25)
;
_olex2_submission_special_instructions 'No special instructions were received'

loop_
_space_group_symop_operation_xyz
'x, y, z'
'-x, -y, -z'

loop_
_atom_site_label
_atom_site_type_symbol
_atom_site_fract_x
_atom_site_fract_y
_atom_site_fract_z
_atom_site_U_iso_or_equiv
_atom_site_adp_type
_atom_site_occupancy
_atom_site_site_symmetry_order
_atom_site_calc_flag
_atom_site_refinement_flags_posn
_atom_site_refinement_flags_occupancy
_atom_site_disorder_assembly
_atom_site_disorder_group
W3 W -0.04362(2) 0.23890(2) 0.65795(2) 0.02752(6) Uani 1 1 d . . . .
W2 W 0.06584(2) 0.42051(2) 0.65582(2) 0.02854(6) Uani 1 1 d . . . .
W1 W 0.15034(2) 0.28375(2) 0.62324(2) 0.02852(6) Uani 1 1 d . . . .
P3 P -0.11412(13) 0.14798(11) 0.75068(9) 0.0321(3) Uani 1 1 d . . . .
Cl2 Cl 0.13938(13) 0.51347(12) 0.56783(9) 0.0419(4) Uani 1 1 d . . . .
S1 S -0.00733(12) 0.28843(12) 0.54737(8) 0.0337(3) Uani 1 1 d . . . .
P1 P 0.33608(13) 0.27890(12) 0.66610(9) 0.0349(4) Uani 1 1 d . . . .
Cl1 Cl 0.11280(14) 0.13836(12) 0.52149(9) 0.0428(4) Uani 1 1 d . . . .
Cl3 Cl -0.23194(13) 0.22077(12) 0.60094(10) 0.0446(4) Uani 1 1 d . . . .
P2 P 0.11080(14) 0.58217(12) 0.74414(10) 0.0366(4) Uani 1 1 d . . . .
S2 S 0.23663(12) 0.42976(11) 0.71076(8) 0.0314(3) Uani 1 1 d . . . .
N2 N -0.0726(5) 0.4609(4) 0.6071(4) 0.0394(13) Uani 1 1 d . . . .
N1 N 0.2325(5) 0.3451(5) 0.5383(3) 0.0365(12) Uani 1 1 d . . . .
N3 N -0.1142(6) 0.0880(4) 0.5829(4) 0.0441(14) Uani 1 1 d . . . .
S3 S -0.01208(12) 0.37474(10) 0.74993(8) 0.0299(3) Uani 1 1 d . . . .
S4 S 0.10086(12) 0.20202(11) 0.71093(9) 0.0326(3) Uani 1 1 d . . . .
C31 C -0.2385(5) 0.1457(5) 0.7745(4) 0.0384(14) Uani 1 1 d . . . .
C37 C -0.0223(5) 0.1666(5) 0.8434(4) 0.0403(15) Uani 1 1 d . . . .
C3 C 0.3607(6) 0.1702(5) 0.6376(4) 0.0449(17) Uani 1 1 d . . . .
C9 C 0.4050(5) 0.3244(5) 0.7678(4) 0.0389(15) Uani 1 1 d . . . .
C17 C 0.2192(6) 0.6781(5) 0.7343(4) 0.0457(17) Uani 1 1 d . . . .
C2 C 0.4072(5) 0.3593(5) 0.6157(4) 0.0460(17) Uani 1 1 d . . . .
H2C H 0.4233 0.4238 0.6435 0.055 Uiso 1 1 calc R . . .
H2D H 0.4740 0.3508 0.6132 0.055 Uiso 1 1 calc R . . .
C16 C -0.0125(6) 0.6044(5) 0.7128(4) 0.0467(17) Uani 1 1 d . . . .
H16A H -0.0636 0.5771 0.7400 0.056 Uiso 1 1 calc R . . .
H16B H 0.0026 0.6716 0.7246 0.056 Uiso 1 1 calc R . . .
C49 C -0.2857(5) 0.6025(5) 0.7276(4) 0.0391(14) Uani 1 1 d . . . .
C51 C -0.3069(6) 0.4474(5) 0.6506(5) 0.0498(18) Uani 1 1 d . . . .
H51 H -0.3279 0.4049 0.6026 0.060 Uiso 1 1 calc R . . .
C52 C -0.2674(6) 0.4235(5) 0.7153(5) 0.055(2) Uani 1 1 d . . . .
H52 H -0.2624 0.3645 0.7116 0.066 Uiso 1 1 calc R . . .
C14 C 0.4940(6) 0.4050(5) 0.7965(4) 0.0495(17) Uani 1 1 d . . . .
H14 H 0.5230 0.4372 0.7630 0.059 Uiso 1 1 calc R . . .
C8 C 0.4542(7) 0.1703(6) 0.6193(5) 0.061(2) Uani 1 1 d . . . .
H8 H 0.5067 0.2268 0.6217 0.073 Uiso 1 1 calc R . . .
C29 C -0.1851(7) 0.0164(5) 0.6133(4) 0.055(2) Uani 1 1 d . . . .
H29A H -0.2543 0.0229 0.6067 0.066 Uiso 1 1 calc R . . .
H29B H -0.1955 -0.0461 0.5841 0.066 Uiso 1 1 calc R . . .
C23 C 0.1298(6) 0.5940(5) 0.8467(4) 0.0486(17) Uani 1 1 d . . . .
C53 C -0.2348(6) 0.4887(5) 0.7864(5) 0.0507(18) Uani 1 1 d . . . .
H53 H -0.2055 0.4741 0.8304 0.061 Uiso 1 1 calc R . . .
C30 C -0.1377(6) 0.0281(4) 0.6966(4) 0.0488(18) Uani 1 1 d . . . .
H30A H -0.0710 0.0171 0.7032 0.059 Uiso 1 1 calc R . . .
H30B H -0.1862 -0.0170 0.7158 0.059 Uiso 1 1 calc R . . .
C54 C -0.2458(6) 0.5744(5) 0.7918(4) 0.0490(18) Uani 1 1 d . . . .
H54 H -0.2259 0.6159 0.8402 0.059 Uiso 1 1 calc R . . .
C43 C -0.3797(5) 0.7135(4) 0.6634(3) 0.0348(13) Uani 1 1 d . . . .
C55 C -0.1673(5) 0.7738(5) 0.7372(4) 0.0391(15) Uani 1 1 d . . . .
C50 C -0.3155(5) 0.5356(5) 0.6570(4) 0.0407(15) Uani 1 1 d . . . .
H50 H -0.3421 0.5506 0.6124 0.049 Uiso 1 1 calc R . . .
C61 C -0.3241(6) 0.7460(5) 0.8124(4) 0.0414(15) Uani 1 1 d . . . .
C48 C -0.4795(5) 0.6410(5) 0.6312(4) 0.0437(16) Uani 1 1 d . . . .
H48 H -0.4929 0.5866 0.6480 0.052 Uiso 1 1 calc R . . .
C60 C -0.1336(6) 0.7858(5) 0.6719(4) 0.0427(15) Uani 1 1 d . . . .
H60 H -0.1839 0.7588 0.6245 0.051 Uiso 1 1 calc R . . .
C66 C -0.3953(7) 0.6851(6) 0.8419(4) 0.0518(18) Uani 1 1 d . . . .
H66 H -0.4181 0.6207 0.8201 0.062 Uiso 1 1 calc R . . .
C56 C -0.0846(6) 0.8149(6) 0.8058(4) 0.0532(19) Uani 1 1 d . . . .
H56 H -0.1013 0.8088 0.8519 0.064 Uiso 1 1 calc R . . .
C62 C -0.2947(7) 0.8410(5) 0.8482(4) 0.0522(18) Uani 1 1 d . . . .
H62 H -0.2481 0.8847 0.8303 0.063 Uiso 1 1 calc R . . .
C1 C 0.3400(6) 0.3400(6) 0.5370(4) 0.0521(19) Uani 1 1 d . . . .
H1C H 0.3310 0.2779 0.5076 0.063 Uiso 1 1 calc R . . .
H1D H 0.3754 0.3854 0.5116 0.063 Uiso 1 1 calc R . . .
B1 B -0.2891(6) 0.7091(5) 0.7346(4) 0.0358(16) Uani 1 1 d . . . .
C4 C 0.2853(7) 0.0876(6) 0.6353(5) 0.065(2) Uani 1 1 d . . . .
H4 H 0.2230 0.0876 0.6488 0.077 Uiso 1 1 calc R . . .
C59 C -0.0291(6) 0.8358(6) 0.6729(5) 0.0549(19) Uani 1 1 d . . . .
H59 H -0.0113 0.8422 0.6272 0.066 Uiso 1 1 calc R . . .
C21 C 0.4058(7) 0.7632(6) 0.7536(5) 0.064(2) Uani 1 1 d . . . .
H21 H 0.4757 0.7741 0.7794 0.076 Uiso 1 1 calc R . . .
C22 C 0.3220(6) 0.6924(5) 0.7641(5) 0.060(2) Uani 1 1 d . . . .
H22 H 0.3380 0.6530 0.7931 0.072 Uiso 1 1 calc R . . .
C13 C 0.5408(7) 0.4384(6) 0.8745(5) 0.063(2) Uani 1 1 d . . . .
H13 H 0.6014 0.4928 0.8932 0.076 Uiso 1 1 calc R . . .
C10 C 0.3639(6) 0.2766(7) 0.8183(4) 0.062(2) Uani 1 1 d . . . .
H10 H 0.3045 0.2213 0.7996 0.075 Uiso 1 1 calc R . . .
C57 C 0.0196(7) 0.8634(6) 0.8082(5) 0.066(2) Uani 1 1 d . . . .
H57 H 0.0713 0.8879 0.8550 0.079 Uiso 1 1 calc R . . .
C64 C -0.3993(8) 0.8121(7) 0.9366(5) 0.072(3) Uani 1 1 d . . . .
H64 H -0.4229 0.8340 0.9781 0.086 Uiso 1 1 calc R . . .
C63 C -0.3316(8) 0.8735(7) 0.9091(5) 0.067(2) Uani 1 1 d . . . .
H63 H -0.3096 0.9377 0.9312 0.081 Uiso 1 1 calc R . . .
C15 C -0.0591(6) 0.5619(5) 0.6272(4) 0.0501(18) Uani 1 1 d . . . .
H15A H -0.1278 0.5683 0.6116 0.060 Uiso 1 1 calc R . . .
H15B H -0.0122 0.5952 0.5998 0.060 Uiso 1 1 calc R . . .
C12 C 0.4989(7) 0.3922(7) 0.9250(5) 0.067(2) Uani 1 1 d . . . .
H12 H 0.5297 0.4156 0.9777 0.080 Uiso 1 1 calc R . . .
C65 C -0.4337(8) 0.7170(7) 0.9031(5) 0.072(3) Uani 1 1 d . . . .
H65 H -0.4818 0.6745 0.9210 0.087 Uiso 1 1 calc R . . .
C44 C -0.3687(5) 0.7931(5) 0.6368(4) 0.0406(15) Uani 1 1 d . . . .
H44 H -0.3051 0.8444 0.6574 0.049 Uiso 1 1 calc R . . .
C46 C -0.5428(6) 0.7273(6) 0.5501(4) 0.0493(18) Uani 1 1 d . . . .
H46 H -0.5958 0.7318 0.5126 0.059 Uiso 1 1 calc R . . .
C45 C -0.4477(6) 0.8002(5) 0.5809(4) 0.0496(18) Uani 1 1 d . . . .
H45 H -0.4357 0.8549 0.5645 0.060 Uiso 1 1 calc R . . .
C47 C -0.5593(6) 0.6472(6) 0.5751(4) 0.0546(19) Uani 1 1 d . . . .
H47 H -0.6238 0.5969 0.5545 0.066 Uiso 1 1 calc R . . .
C32 C -0.2569(7) 0.2268(6) 0.7935(5) 0.062(2) Uani 1 1 d . . . .
H32 H -0.2068 0.2824 0.7916 0.074 Uiso 1 1 calc R . . .
C58 C 0.0478(7) 0.8758(6) 0.7418(6) 0.065(2) Uani 1 1 d . . . .
H58 H 0.1177 0.9106 0.7433 0.078 Uiso 1 1 calc R . . .
C33 C -0.3465(7) 0.2301(7) 0.8154(6) 0.071(3) Uani 1 1 d . . . .
H33 H -0.3555 0.2874 0.8290 0.086 Uiso 1 1 calc R . . .
C34 C -0.4204(7) 0.1519(7) 0.8172(6) 0.071(3) Uani 1 1 d . . . .
H34 H -0.4811 0.1539 0.8323 0.086 Uiso 1 1 calc R . . .
C11 C 0.4108(7) 0.3109(8) 0.8962(5) 0.073(3) Uani 1 1 d . . . .
H11 H 0.3824 0.2786 0.9298 0.088 Uiso 1 1 calc R . . .
C7 C 0.4699(9) 0.0859(8) 0.5972(6) 0.079(3) Uani 1 1 d . . . .
H7 H 0.5329 0.0856 0.5850 0.095 Uiso 1 1 calc R . . .
C40 C 0.1256(9) 0.1988(8) 0.9831(5) 0.077(3) Uani 1 1 d . . . .
C6 C 0.3915(9) 0.0029(7) 0.5934(6) 0.078(3) Uani 1 1 d . . . .
H6 H 0.4011 -0.0538 0.5774 0.094 Uiso 1 1 calc R . . .
C20 C 0.3869(8) 0.8138(7) 0.7083(7) 0.084(3) Uani 1 1 d . . . .
H20 H 0.4429 0.8620 0.7021 0.101 Uiso 1 1 calc R . . .
C38 C 0.0427(9) 0.2528(6) 0.8863(5) 0.084(3) Uani 1 1 d . . . .
H38 H 0.0386 0.3046 0.8692 0.101 Uiso 1 1 calc R . . .
C39 C 0.1153(9) 0.2674(7) 0.9547(5) 0.084(3) Uani 1 1 d . . . .
H39 H 0.1588 0.3288 0.9816 0.100 Uiso 1 1 calc R . . .
C5 C 0.3007(9) 0.0028(7) 0.6128(7) 0.089(3) Uani 1 1 d . . . .
H5 H 0.2487 -0.0536 0.6111 0.106 Uiso 1 1 calc R . . .
C18 C 0.1992(8) 0.7296(8) 0.6829(9) 0.113(5) Uani 1 1 d . . . .
H18 H 0.1294 0.7196 0.6576 0.136 Uiso 1 1 calc R . . .
C28 C 0.1871(7) 0.5479(6) 0.8839(4) 0.059(2) Uani 1 1 d . . . .
H28 H 0.2182 0.5123 0.8563 0.070 Uiso 1 1 calc R . . .
C27 C 0.1987(9) 0.5540(8) 0.9608(5) 0.085(3) Uani 1 1 d . . . .
H27 H 0.2374 0.5228 0.9852 0.102 Uiso 1 1 calc R . . .
C36 C -0.3162(8) 0.0656(7) 0.7738(8) 0.099(4) Uani 1 1 d . . . .
H36 H -0.3088 0.0080 0.7578 0.119 Uiso 1 1 calc R . . .
C19 C 0.2840(10) 0.7962(9) 0.6694(10) 0.137(6) Uani 1 1 d . . . .
H19 H 0.2708 0.8292 0.6336 0.164 Uiso 1 1 calc R . . .
C24 C 0.0856(11) 0.6467(9) 0.8879(6) 0.102(4) Uani 1 1 d . . . .
H24 H 0.0472 0.6783 0.8639 0.122 Uiso 1 1 calc R . . .
C35 C -0.4062(10) 0.0685(8) 0.7966(9) 0.127(6) Uani 1 1 d . . . .
H35 H -0.4574 0.0132 0.7978 0.153 Uiso 1 1 calc R . . .
C42 C 0.0009(19) 0.0895(15) 0.8616(12) 0.087(6) Uani 0.67 1 d . P A 1
C26 C 0.1530(14) 0.6060(12) 1.0010(6) 0.134(6) Uani 1 1 d . . . .
H26 H 0.1594 0.6096 1.0530 0.161 Uiso 1 1 calc R . . .
C25 C 0.0977(16) 0.6530(13) 0.9651(7) 0.163(8) Uani 1 1 d . . . .
H25 H 0.0681 0.6895 0.9932 0.196 Uiso 1 1 calc R . . .
C41 C 0.0807(18) 0.1113(16) 0.9329(13) 0.093(6) Uani 0.67 1 d . P A 1
Cl4 Cl -0.3313(7) 1.0008(6) 1.1244(5) 0.253(3) Uiso 1 1 d . . . .
Cl5 Cl -0.3460(8) 1.1145(7) 1.0181(6) 0.314(5) Uiso 1 1 d . . . .
H1A H 0.245(5) 0.407(5) 0.549(4) 0.038(19) Uiso 1 1 d . . . .
H3A H -0.066(6) 0.074(5) 0.576(4) 0.05(2) Uiso 1 1 d . . . .
H1B H 0.193(6) 0.315(5) 0.493(4) 0.05(2) Uiso 1 1 d . . . .
H3B H -0.153(7) 0.087(6) 0.536(5) 0.07(3) Uiso 1 1 d . . . .
H2A H -0.131(6) 0.431(5) 0.618(4) 0.04(2) Uiso 1 1 d . . . .
H2B H -0.086(6) 0.448(5) 0.559(4) 0.04(2) Uiso 1 1 d . . . .
C41A C 0.029(3) 0.115(3) 0.9560(19) 0.072(10) Uani 0.33 1 d . P A 2
C42A C -0.042(3) 0.101(2) 0.8850(19) 0.067(9) Uani 0.33 1 d . P A 2
C67 C -0.365(3) 1.089(2) 1.1056(19) 0.200(12) Uiso 0.73 1 d . P B 1
C67A C -0.274(4) 1.067(3) 1.067(3) 0.094(12) Uiso 0.27 1 d . P B 2

loop_
_atom_site_aniso_label
_atom_site_aniso_U_11
_atom_site_aniso_U_22
_atom_site_aniso_U_33
_atom_site_aniso_U_23
_atom_site_aniso_U_13
_atom_site_aniso_U_12
W3 0.03009(13) 0.02859(12) 0.02881(12) 0.00788(9) 0.01109(9) 0.01503(10)
W2 0.03121(13) 0.03283(13) 0.03184(12) 0.01515(10) 0.01318(10) 0.01863(10)
W1 0.03212(13) 0.03391(13) 0.02902(12) 0.01238(10) 0.01362(9) 0.01902(10)
P3 0.0384(9) 0.0256(8) 0.0386(8) 0.0110(6) 0.0164(7) 0.0147(7)
Cl2 0.0454(9) 0.0571(10) 0.0452(9) 0.0315(8) 0.0207(7) 0.0325(8)
S1 0.0351(8) 0.0439(9) 0.0291(7) 0.0120(6) 0.0109(6) 0.0208(7)
P1 0.0345(9) 0.0456(10) 0.0393(9) 0.0217(7) 0.0177(7) 0.0236(8)
Cl1 0.0507(10) 0.0451(9) 0.0407(8) 0.0066(7) 0.0194(7) 0.0264(8)
Cl3 0.0399(9) 0.0451(9) 0.0477(9) 0.0052(7) 0.0125(7) 0.0172(8)
P2 0.0379(9) 0.0313(9) 0.0504(10) 0.0159(7) 0.0197(8) 0.0181(7)
S2 0.0325(8) 0.0339(8) 0.0345(8) 0.0132(6) 0.0110(6) 0.0171(7)
N2 0.041(3) 0.055(4) 0.040(3) 0.024(3) 0.016(3) 0.031(3)
N1 0.041(3) 0.049(4) 0.033(3) 0.019(3) 0.020(3) 0.024(3)
N3 0.050(4) 0.034(3) 0.048(4) 0.001(3) 0.021(3) 0.014(3)
S3 0.0357(8) 0.0297(7) 0.0314(7) 0.0102(6) 0.0152(6) 0.0164(6)
S4 0.0377(8) 0.0362(8) 0.0361(8) 0.0164(6) 0.0163(6) 0.0221(7)
C31 0.043(4) 0.041(4) 0.040(3) 0.013(3) 0.019(3) 0.022(3)
C37 0.043(4) 0.046(4) 0.044(4) 0.023(3) 0.020(3) 0.022(3)
C3 0.054(4) 0.054(4) 0.044(4) 0.021(3) 0.019(3) 0.035(4)
C9 0.037(4) 0.051(4) 0.042(4) 0.021(3) 0.015(3) 0.026(3)
C17 0.044(4) 0.037(4) 0.070(5) 0.024(3) 0.026(4) 0.022(3)
C2 0.038(4) 0.061(5) 0.056(4) 0.032(4) 0.025(3) 0.024(3)
C16 0.045(4) 0.044(4) 0.070(5) 0.022(4) 0.030(4) 0.029(3)
C49 0.039(4) 0.038(4) 0.041(4) 0.010(3) 0.015(3) 0.013(3)
C51 0.041(4) 0.040(4) 0.067(5) 0.002(3) 0.019(3) 0.016(3)
C52 0.048(4) 0.036(4) 0.092(6) 0.024(4) 0.033(4) 0.019(3)
C14 0.055(5) 0.053(5) 0.048(4) 0.022(4) 0.019(3) 0.021(4)
C8 0.066(5) 0.071(6) 0.072(5) 0.029(4) 0.037(4) 0.044(5)
C29 0.061(5) 0.035(4) 0.065(5) -0.001(3) 0.027(4) 0.012(4)
C23 0.057(5) 0.035(4) 0.054(4) 0.008(3) 0.021(4) 0.016(3)
C53 0.048(4) 0.053(5) 0.063(5) 0.027(4) 0.019(4) 0.024(4)
C30 0.063(5) 0.025(3) 0.065(5) 0.010(3) 0.032(4) 0.017(3)
C54 0.059(5) 0.059(5) 0.044(4) 0.019(3) 0.018(3) 0.034(4)
C43 0.037(3) 0.036(3) 0.035(3) 0.008(3) 0.013(3) 0.017(3)
C55 0.044(4) 0.035(4) 0.038(3) 0.007(3) 0.005(3) 0.017(3)
C50 0.035(4) 0.038(4) 0.044(4) 0.005(3) 0.009(3) 0.009(3)
C61 0.051(4) 0.046(4) 0.032(3) 0.011(3) 0.008(3) 0.024(3)
C48 0.043(4) 0.037(4) 0.049(4) 0.012(3) 0.012(3) 0.011(3)
C60 0.044(4) 0.046(4) 0.041(4) 0.012(3) 0.012(3) 0.019(3)
C66 0.069(5) 0.055(5) 0.046(4) 0.019(4) 0.024(4) 0.033(4)
C56 0.051(5) 0.061(5) 0.043(4) 0.013(4) 0.009(3) 0.017(4)
C62 0.066(5) 0.049(4) 0.042(4) 0.008(3) 0.011(4) 0.025(4)
C1 0.048(4) 0.074(5) 0.057(4) 0.036(4) 0.033(4) 0.030(4)
B1 0.042(4) 0.030(4) 0.034(4) 0.009(3) 0.011(3) 0.012(3)
C4 0.065(5) 0.057(5) 0.095(7) 0.032(5) 0.031(5) 0.040(5)
C59 0.050(5) 0.059(5) 0.070(5) 0.031(4) 0.026(4) 0.025(4)
C21 0.046(5) 0.062(5) 0.080(6) 0.012(5) 0.018(4) 0.016(4)
C22 0.043(4) 0.039(4) 0.091(6) 0.018(4) 0.013(4) 0.009(3)
C13 0.062(5) 0.060(5) 0.056(5) 0.014(4) 0.011(4) 0.010(4)
C10 0.046(4) 0.088(6) 0.051(5) 0.037(4) 0.009(4) 0.012(4)
C57 0.046(5) 0.068(6) 0.066(5) 0.012(4) -0.001(4) 0.010(4)
C64 0.105(8) 0.093(7) 0.039(4) 0.014(5) 0.029(5) 0.060(6)
C63 0.100(7) 0.063(6) 0.046(4) 0.003(4) 0.014(5) 0.049(5)
C15 0.051(4) 0.058(5) 0.070(5) 0.034(4) 0.028(4) 0.040(4)
C12 0.072(6) 0.088(7) 0.041(4) 0.017(4) 0.011(4) 0.033(5)
C65 0.096(7) 0.099(8) 0.051(5) 0.037(5) 0.044(5) 0.051(6)
C44 0.038(4) 0.035(4) 0.043(4) 0.006(3) 0.007(3) 0.010(3)
C46 0.048(4) 0.059(5) 0.043(4) 0.011(3) 0.007(3) 0.027(4)
C45 0.064(5) 0.049(4) 0.043(4) 0.015(3) 0.012(4) 0.031(4)
C47 0.043(4) 0.053(5) 0.056(5) 0.002(4) 0.006(3) 0.013(4)
C32 0.068(5) 0.047(5) 0.101(7) 0.037(5) 0.058(5) 0.031(4)
C58 0.041(4) 0.058(5) 0.090(7) 0.027(5) 0.016(4) 0.008(4)
C33 0.075(6) 0.072(6) 0.106(7) 0.041(5) 0.058(6) 0.050(5)
C34 0.046(5) 0.076(6) 0.099(7) 0.016(5) 0.040(5) 0.023(5)
C11 0.056(5) 0.116(8) 0.048(5) 0.040(5) 0.013(4) 0.021(6)
C7 0.097(8) 0.097(8) 0.091(7) 0.037(6) 0.056(6) 0.074(7)
C40 0.093(8) 0.094(8) 0.057(5) 0.029(5) 0.009(5) 0.050(7)
C6 0.109(8) 0.067(6) 0.087(7) 0.023(5) 0.033(6) 0.063(6)
C20 0.067(7) 0.062(6) 0.140(10) 0.052(7) 0.049(7) 0.019(5)
C38 0.124(9) 0.051(5) 0.057(5) 0.022(4) -0.017(5) 0.025(6)
C39 0.111(9) 0.067(6) 0.049(5) 0.018(4) -0.008(5) 0.017(6)
C5 0.086(7) 0.055(6) 0.137(10) 0.031(6) 0.024(7) 0.041(6)
C18 0.060(6) 0.099(9) 0.225(15) 0.114(10) 0.046(8) 0.041(6)
C28 0.070(6) 0.060(5) 0.047(4) 0.013(4) 0.013(4) 0.027(4)
C27 0.121(9) 0.089(8) 0.052(5) 0.020(5) 0.015(5) 0.052(7)
C36 0.081(7) 0.050(6) 0.177(12) 0.014(6) 0.084(8) 0.016(5)
C19 0.078(8) 0.122(11) 0.257(18) 0.142(13) 0.052(10) 0.040(8)
C24 0.158(12) 0.122(10) 0.063(6) 0.018(6) 0.043(7) 0.097(9)
C35 0.091(9) 0.071(7) 0.230(16) 0.022(9) 0.111(10) 0.013(6)
C42 0.129(18) 0.073(11) 0.080(14) 0.037(10) 0.015(11) 0.064(12)
C26 0.203(17) 0.185(16) 0.047(6) 0.028(8) 0.045(8) 0.110(14)
C25 0.27(2) 0.226(19) 0.073(8) 0.032(10) 0.076(11) 0.186(18)
C41 0.110(17) 0.099(14) 0.090(15) 0.037(12) 0.003(11) 0.068(14)
C41A 0.10(3) 0.07(2) 0.049(17) 0.043(16) 0.008(17) 0.02(2)
C42A 0.09(3) 0.042(16) 0.047(17) 0.017(13) 0.006(15) 0.007(16)

loop_
_atom_type_symbol
_atom_type_description
_atom_type_scat_dispersion_real
_atom_type_scat_dispersion_imag
_atom_type_scat_source
C C 0.0033 0.0016 'International Tables Vol C Tables 4.2.6.8 and 6.1.1.4'
H H 0.0000 0.0000 'International Tables Vol C Tables 4.2.6.8 and 6.1.1.4'
B B 0.0013 0.0007 'International Tables Vol C Tables 4.2.6.8 and 6.1.1.4'
Cl Cl 0.1484 0.1585 'International Tables Vol C Tables 4.2.6.8 and 6.1.1.4'
N N 0.0061 0.0033 'International Tables Vol C Tables 4.2.6.8 and 6.1.1.4'
P P 0.1023 0.0942 'International Tables Vol C Tables 4.2.6.8 and 6.1.1.4'
S S 0.1246 0.1234 'International Tables Vol C Tables 4.2.6.8 and 6.1.1.4'
W W -0.8490 6.8722 'International Tables Vol C Tables 4.2.6.8 and 6.1.1.4'

loop_
_geom_angle_atom_site_label_1
_geom_angle_atom_site_label_2
_geom_angle_atom_site_label_3
_geom_angle
W1 W3 W2 59.673(8)
P3 W3 W2 139.83(4)
P3 W3 W1 131.00(4)
S1 W3 W2 54.32(4)
S1 W3 W1 54.34(4)
S1 W3 P3 165.44(6)
S1 W3 Cl3 85.65(5)
Cl3 W3 W2 101.62(4)
Cl3 W3 W1 139.87(4)
Cl3 W3 P3 87.05(6)
N3 W3 W2 142.06(16)
N3 W3 W1 96.35(16)
N3 W3 P3 78.05(16)
N3 W3 S1 88.07(17)
N3 W3 Cl3 77.46(19)
N3 W3 S3 163.26(16)
N3 W3 S4 86.4(2)
S3 W3 W2 53.09(4)
S3 W3 W1 99.59(4)
S3 W3 P3 87.60(5)
S3 W3 S1 105.38(5)
S3 W3 Cl3 93.38(5)
S3 W3 S4 99.08(5)
S4 W3 W2 98.44(4)
S4 W3 W1 53.12(4)
S4 W3 P3 77.89(5)
S4 W3 S1 105.89(5)
S4 W3 Cl3 159.93(6)
W1 W2 W3 59.993(8)
Cl2 W2 W3 141.31(4)
Cl2 W2 W1 96.74(4)
Cl2 W2 P2 83.15(6)
S1 W2 W3 54.67(4)
S1 W2 W1 54.56(4)
S1 W2 Cl2 86.80(6)
S1 W2 P2 162.04(5)
P2 W2 W3 134.78(4)
P2 W2 W1 141.46(4)
S2 W2 W3 98.52(4)
S2 W2 W1 53.81(4)
S2 W2 Cl2 88.80(5)
S2 W2 S1 106.97(5)
S2 W2 P2 87.72(5)
N2 W2 W3 99.74(17)
N2 W2 W1 140.39(16)
N2 W2 Cl2 78.51(17)
N2 W2 S1 85.84(17)
N2 W2 P2 77.60(17)
N2 W2 S2 161.56(17)
N2 W2 S3 90.77(16)
S3 W2 W3 53.28(4)
S3 W2 W1 100.00(4)
S3 W2 Cl2 162.87(5)
S3 W2 S1 105.90(5)
S3 W2 P2 81.51(5)
S3 W2 S2 98.12(5)
W2 W1 W3 60.334(9)
S1 W1 W3 54.84(4)
S1 W1 W2 54.71(4)
S1 W1 P1 162.30(5)
S1 W1 Cl1 84.28(5)
P1 W1 W3 141.75(4)
P1 W1 W2 132.94(4)
Cl1 W1 W3 99.05(4)
Cl1 W1 W2 138.98(4)
Cl1 W1 P1 85.98(6)
S2 W1 W3 98.61(4)
S2 W1 W2 53.57(4)
S2 W1 S1 106.89(5)
S2 W1 P1 79.52(5)
S2 W1 Cl1 162.31(5)
N1 W1 W3 140.69(14)
N1 W1 W2 95.20(15)
N1 W1 S1 86.12(15)
N1 W1 P1 77.56(14)
N1 W1 Cl1 79.29(17)
N1 W1 S2 87.67(18)
N1 W1 S4 164.33(14)
S4 W1 W3 53.72(4)
S4 W1 W2 99.40(4)
S4 W1 S1 106.96(5)
S4 W1 P1 88.29(5)
S4 W1 Cl1 93.19(6)
S4 W1 S2 96.43(5)
C31 P3 W3 121.4(2)
C31 P3 C37 104.0(3)
C31 P3 C30 106.5(3)
C37 P3 W3 117.9(2)
C37 P3 C30 105.4(3)
C30 P3 W3 99.9(2)
W2 S1 W3 71.02(4)
W1 S1 W3 70.82(4)
W1 S1 W2 70.73(4)
C3 P1 W1 120.5(3)
C3 P1 C2 106.1(3)
C9 P1 W1 117.9(2)
C9 P1 C3 104.0(3)
C9 P1 C2 107.4(3)
C2 P1 W1 99.7(2)
C17 P2 W2 117.4(2)
C17 P2 C16 107.2(3)
C17 P2 C23 106.2(4)
C16 P2 W2 101.1(2)
C23 P2 W2 118.5(2)
C23 P2 C16 105.1(3)
W2 S2 W1 72.62(5)
C15 N2 W2 118.0(5)
C1 N1 W1 118.4(4)
C29 N3 W3 116.7(4)
W2 S3 W3 73.63(4)
W1 S4 W3 73.16(4)
C32 C31 P3 119.9(6)
C36 C31 P3 123.3(6)
C36 C31 C32 116.9(7)
C38 C37 P3 122.0(5)
C38 C37 C42 117.3(12)
C38 C37 C42A 113.4(16)
C42 C37 P3 118.8(10)
C42A C37 P3 120.6(16)
C8 C3 P1 121.6(6)
C4 C3 P1 118.8(5)
C4 C3 C8 119.7(7)
C14 C9 P1 122.8(5)
C14 C9 C10 119.0(7)
C10 C9 P1 118.1(6)
C22 C17 P2 122.7(6)
C22 C17 C18 116.2(8)
C18 C17 P2 120.0(7)
C1 C2 P1 109.4(5)
C15 C16 P2 109.7(4)
C54 C49 B1 122.3(6)
C50 C49 C54 114.9(6)
C50 C49 B1 122.7(6)
C52 C51 C50 120.0(7)
C51 C52 C53 119.1(7)
C9 C14 C13 120.5(7)
C3 C8 C7 119.9(9)
C30 C29 N3 111.2(6)
C28 C23 P2 120.7(6)
C24 C23 P2 120.3(7)
C24 C23 C28 119.0(8)
C54 C53 C52 120.1(7)
C29 C30 P3 109.0(5)
C53 C54 C49 123.1(7)
C48 C43 B1 122.4(6)
C44 C43 C48 114.4(6)
C44 C43 B1 122.8(6)
C60 C55 C56 113.6(7)
C60 C55 B1 123.4(6)
C56 C55 B1 122.8(6)
C51 C50 C49 122.7(7)
C66 C61 B1 122.4(6)
C62 C61 C66 114.9(7)
C62 C61 B1 122.3(6)
C47 C48 C43 122.8(7)
C55 C60 C59 124.0(7)
C61 C66 C65 122.6(8)
C57 C56 C55 123.5(7)
C63 C62 C61 123.1(8)
C2 C1 N1 111.3(6)
C43 B1 C49 112.9(5)
C55 B1 C49 104.2(5)
C55 B1 C43 112.6(5)
C55 B1 C61 112.1(5)
C61 B1 C49 111.1(5)
C61 B1 C43 104.2(5)
C3 C4 C5 120.5(8)
C58 C59 C60 119.8(7)
C20 C21 C22 120.2(9)
C17 C22 C21 123.1(8)
C12 C13 C14 120.7(8)
C11 C10 C9 120.1(8)
C58 C57 C56 120.4(8)
C63 C64 C65 120.2(8)
C64 C63 C62 120.1(8)
N2 C15 C16 110.4(6)
C13 C12 C11 118.8(8)
C64 C65 C66 119.2(9)
C43 C44 C45 123.4(7)
C45 C46 C47 119.1(7)
C46 C45 C44 120.2(7)
C46 C47 C48 120.0(7)
C31 C32 C33 122.6(8)
C57 C58 C59 118.7(8)
C34 C33 C32 120.2(8)
C33 C34 C35 119.1(8)
C12 C11 C10 120.9(8)
C6 C7 C8 119.5(8)
C39 C40 C41 115.5(11)
C39 C40 C41A 112.5(15)
C5 C6 C7 120.6(8)
C21 C20 C19 119.7(9)
C37 C38 C39 122.6(8)
C40 C39 C38 122.6(10)
C6 C5 C4 119.8(10)
C17 C18 C19 119.6(10)
C27 C28 C23 121.0(8)
C26 C27 C28 119.3(10)
C31 C36 C35 120.8(9)
C20 C19 C18 120.6(11)
C23 C24 C25 119.9(11)
C34 C35 C36 120.4(10)
C37 C42 C41 115.5(18)
C27 C26 C25 120.1(10)
C26 C25 C24 120.7(11)
C40 C41 C42 123.1(15)
C42A C41A C40 118(2)
C37 C42A C41A 121(3)
Cl4 C67 Cl5 114.8(19)
Cl5 C67A Cl4 118(3)

loop_
_geom_bond_atom_site_label_1
_geom_bond_atom_site_label_2
_geom_bond_distance
W3 W2 2.7587(3)
W3 W1 2.7493(3)
W3 P3 2.5426(16)
W3 S1 2.3799(15)
W3 Cl3 2.4947(17)
W3 N3 2.281(6)
W3 S3 2.3047(14)
W3 S4 2.3155(15)
W2 W1 2.7404(3)
W2 Cl2 2.5018(15)
W2 S1 2.3695(16)
W2 P2 2.5390(17)
W2 S2 2.3103(15)
W2 N2 2.254(5)
W2 S3 2.2991(14)
W1 S1 2.3650(15)
W1 P1 2.5413(16)
W1 Cl1 2.4876(16)
W1 S2 2.3173(16)
W1 N1 2.265(5)
W1 S4 2.2977(15)
P3 C31 1.824(6)
P3 C37 1.828(7)
P3 C30 1.834(6)
P1 C3 1.823(7)
P1 C9 1.817(7)
P1 C2 1.834(7)
P2 C17 1.808(7)
P2 C16 1.834(7)
P2 C23 1.816(8)
N2 C15 1.485(9)
N1 C1 1.499(8)
N3 C29 1.498(9)
C31 C32 1.355(9)
C31 C36 1.354(11)
C37 C38 1.342(11)
C37 C42 1.409(18)
C37 C42A 1.37(3)
C3 C8 1.380(10)
C3 C4 1.359(11)
C9 C14 1.374(10)
C9 C10 1.382(10)
C17 C22 1.339(10)
C17 C18 1.385(12)
C2 C1 1.479(10)
C16 C15 1.510(10)
C49 C54 1.403(9)
C49 C50 1.401(9)
C49 B1 1.651(9)
C51 C52 1.372(11)
C51 C50 1.395(9)
C52 C53 1.390(11)
C14 C13 1.377(11)
C8 C7 1.392(12)
C29 C30 1.497(11)
C23 C28 1.386(11)
C23 C24 1.361(11)
C53 C54 1.372(10)
C43 C48 1.402(9)
C43 B1 1.651(9)
C43 C44 1.386(9)
C55 C60 1.383(9)
C55 C56 1.409(10)
C55 B1 1.640(10)
C61 C66 1.394(10)
C61 C62 1.392(10)
C61 B1 1.647(9)
C48 C47 1.392(10)
C60 C59 1.391(10)
C66 C65 1.398(10)
C56 C57 1.375(11)
C62 C63 1.385(11)
C4 C5 1.397(12)
C59 C58 1.373(12)
C21 C22 1.390(11)
C21 C20 1.289(13)
C13 C12 1.373(12)
C10 C11 1.377(11)
C57 C58 1.373(12)
C64 C63 1.348(13)
C64 C65 1.378(13)
C12 C11 1.374(13)
C44 C45 1.389(9)
C46 C45 1.363(11)
C46 C47 1.372(11)
C32 C33 1.371(10)
C33 C34 1.326(12)
C34 C35 1.363(14)
C7 C6 1.374(14)
C40 C39 1.304(13)
C40 C41 1.37(2)
C40 C41A 1.46(4)
C6 C5 1.353(14)
C20 C19 1.368(15)
C38 C39 1.375(12)
C18 C19 1.388(14)
C28 C27 1.370(11)
C27 C26 1.360(16)
C36 C35 1.382(13)
C24 C25 1.374(15)
C42 C41 1.44(3)
C26 C25 1.368(18)
Cl4 C67 1.65(3)
Cl4 C67A 1.72(5)
Cl5 C67 1.77(3)
Cl5 C67A 1.64(4)
C41A C42A 1.40(5)
